data_2234479
loop_
_publ_author_name
'Wei, Bin'

_publ_section_title
;
 Dimethylammonium guanidinium naphthalene-1,5-disulfonate
;
_journal_coeditor_code YK2047
_journal_issue 4
_journal_name_full 'Acta Crystallographica Section E'
_journal_page_first o1123
_journal_paper_doi 10.1107/S1600536812011099
_journal_volume 68
_journal_year 2012
_chemical_formula_iupac 'C H6 N3 +, C2 H8 N +, C10 H6 O6 S2 2-'
_chemical_formula_moiety 'C H6 N3 +, C2 H8 N +, C10 H6 O6 S2 2-'
_chemical_formula_sum 'C13 H20 N4 O6 S2'
_chemical_formula_weight 392.45
_chemical_name_systematic
;
Dimethylammonium guanidinium naphthalene-1,5-disulfonate
;
_space_group_IT_number 2
_symmetry_cell_setting triclinic
_symmetry_space_group_name_Hall '-P 1'
_symmetry_space_group_name_H-M 'P -1'
_atom_sites_solution_hydrogens geom
_atom_sites_solution_primary direct
_atom_sites_solution_secondary difmap
_audit_creation_method SHELXL-97
_cell_angle_alpha 87.10(3)
_cell_angle_beta 74.74(3)
_cell_angle_gamma 88.77(3)
_cell_formula_units_Z 2
_cell_length_a 8.7782(18)
_cell_length_b 9.0316(18)
_cell_length_c 11.923(2)
_cell_measurement_reflns_used 3638
_cell_measurement_temperature 293(2)
_cell_measurement_theta_max 27.5
_cell_measurement_theta_min 3.0
_cell_volume 910.7(3)
_computing_cell_refinement 'CrystalClear (Rigaku, 2005)'
_computing_data_collection 'CrystalClear (Rigaku, 2005)'
_computing_data_reduction 'CrystalClear (Rigaku, 2005)'
_computing_molecular_graphics 'SHELXTL (Sheldrick, 2008)'
_computing_publication_material 'SHELXTL (Sheldrick, 2008)'
_computing_structure_refinement 'SHELXTL (Sheldrick, 2008)'
_computing_structure_solution 'SHELXTL (Sheldrick, 2008)'
_diffrn_ambient_temperature 293(2)
_diffrn_measured_fraction_theta_full 0.997
_diffrn_measured_fraction_theta_max 0.997
_diffrn_measurement_device_type 'Rigaku SCXmini'
_diffrn_measurement_method '\w scans'
_diffrn_radiation_monochromator graphite
_diffrn_radiation_source 'fine-focus sealed tube'
_diffrn_radiation_type MoK\a
_diffrn_radiation_wavelength 0.71073
_diffrn_reflns_av_R_equivalents 0.0313
_diffrn_reflns_av_sigmaI/netI 0.0400
_diffrn_reflns_limit_h_max 11
_diffrn_reflns_limit_h_min -11
_diffrn_reflns_limit_k_max 11
_diffrn_reflns_limit_k_min -11
_diffrn_reflns_limit_l_max 15
_diffrn_reflns_limit_l_min -15
_diffrn_reflns_number 9502
_diffrn_reflns_theta_full 27.48
_diffrn_reflns_theta_max 27.48
_diffrn_reflns_theta_min 3.29
_diffrn_standards_decay_% 0
_diffrn_standards_interval_time 10000
_diffrn_standards_number 0
_exptl_absorpt_coefficient_mu 0.329
_exptl_absorpt_correction_T_max 0.9371
_exptl_absorpt_correction_T_min 0.9361
_exptl_absorpt_correction_type multi-scan
_exptl_absorpt_process_details '(CrystalClear; Rigaku, 2005)'
_exptl_crystal_colour colourless
_exptl_crystal_density_diffrn 1.431
_exptl_crystal_density_method 'not measured'
_exptl_crystal_description block
_exptl_crystal_F_000 412
_exptl_crystal_size_max 0.20
_exptl_crystal_size_mid 0.20
_exptl_crystal_size_min 0.20
_refine_diff_density_max 0.226
_refine_diff_density_min -0.286
_refine_ls_extinction_method none
_refine_ls_goodness_of_fit_ref 1.043
_refine_ls_hydrogen_treatment constr
_refine_ls_matrix_type full
_refine_ls_number_parameters 228
_refine_ls_number_reflns 4168
_refine_ls_number_restraints 0
_refine_ls_restrained_S_all 1.043
_refine_ls_R_factor_all 0.0677
_refine_ls_R_factor_gt 0.0460
_refine_ls_shift/su_max 0.000
_refine_ls_shift/su_mean 0.000
_refine_ls_structure_factor_coef Fsqd
_refine_ls_weighting_details 'calc w=1/[\s^2^(Fo^2^)+(0.0492P)^2^+0.2890P] where P=(Fo^2^+2Fc^2^)/3'
_refine_ls_weighting_scheme calc
_refine_ls_wR_factor_gt 0.1097
_refine_ls_wR_factor_ref 0.1211
_reflns_number_gt 3097
_reflns_number_total 4168
_reflns_threshold_expression I>2sigma(I)
_cod_data_source_file yk2047.cif
_cod_data_source_block I
_cod_database_code 2234479
_cod_database_fobs_code 2234479

loop_
_symmetry_equiv_pos_as_xyz
'x, y, z'
'-x, -y, -z'

loop_
_atom_site_type_symbol
_atom_site_label
_atom_site_fract_x
_atom_site_fract_y
_atom_site_fract_z
_atom_site_U_iso_or_equiv
_atom_site_adp_type
_atom_site_calc_flag
_atom_site_refinement_flags
_atom_site_occupancy
_atom_site_symmetry_multiplicity
S S1 0.56454(6) 0.60040(6) 0.20852(5) 0.04580(17) Uani d . 1 1
O O1 0.72470(18) 0.64764(18) 0.19535(15) 0.0537(4) Uani d . 1 1
O O2 0.47542(19) 0.71224(18) 0.15867(15) 0.0554(4) Uani d . 1 1
O O3 0.5537(2) 0.45431(18) 0.16728(16) 0.0605(5) Uani d . 1 1
C C4 0.4733(2) 0.5921(2) 0.3610(2) 0.0444(5) Uani d . 1 1
C C5 0.3440(3) 0.6794(3) 0.4035(2) 0.0574(6) Uani d . 1 1
H H5 0.3017 0.7376 0.3523 0.069 Uiso calc R 1 1
C C6 0.2749(3) 0.6819(3) 0.5227(3) 0.0650(7) Uani d . 1 1
H H6 0.1878 0.7430 0.5500 0.078 Uiso calc R 1 1
C C7 0.3320(3) 0.5973(3) 0.5998(2) 0.0523(6) Uani d . 1 1
H H7 0.2843 0.6018 0.6791 0.063 Uiso calc R 1 1
C C8 0.4640(2) 0.5017(2) 0.5607(2) 0.0427(5) Uani d . 1 1
C C3 0.1383(3) 0.4844(2) 0.12679(19) 0.0427(5) Uani d . 1 1
C C1 0.6168(4) 0.1027(3) 0.0828(3) 0.0689(7) Uani d . 1 1
H H1A 0.5056 0.1163 0.0916 0.103 Uiso calc R 1 1
H H1B 0.6669 0.0753 0.0049 0.103 Uiso calc R 1 1
H H1C 0.6613 0.1934 0.0978 0.103 Uiso calc R 1 1
C C2 0.5666(4) 0.0162(4) 0.2865(3) 0.0827(9) Uani d . 1 1
H H2A 0.6138 0.1018 0.3077 0.124 Uiso calc R 1 1
H H2B 0.5807 -0.0678 0.3355 0.124 Uiso calc R 1 1
H H2C 0.4559 0.0344 0.2961 0.124 Uiso calc R 1 1
N N1 -0.0065(2) 0.4450(2) 0.1321(2) 0.0606(6) Uani d . 1 1
H H1D -0.0779 0.5115 0.1317 0.073 Uiso calc R 1 1
H H1E -0.0300 0.3526 0.1361 0.073 Uiso calc R 1 1
N N2 0.1747(3) 0.6261(2) 0.12075(19) 0.0590(5) Uani d . 1 1
H H2D 0.1034 0.6928 0.1203 0.071 Uiso calc R 1 1
H H2E 0.2697 0.6517 0.1173 0.071 Uiso calc R 1 1
N N3 0.2482(2) 0.3819(2) 0.12657(18) 0.0556(5) Uani d . 1 1
H H3A 0.2247 0.2896 0.1299 0.067 Uiso calc R 1 1
H H3B 0.3432 0.4077 0.1231 0.067 Uiso calc R 1 1
N N4 0.6420(3) -0.0140(2) 0.1648(2) 0.0598(6) Uani d . 1 1
H H4A 0.7465 -0.0261 0.1558 0.072 Uiso calc R 1 1
H H4B 0.6042 -0.0995 0.1478 0.072 Uiso calc R 1 1
C C9 -0.0137(2) -0.0556(2) 0.3530(2) 0.0429(5) Uani d . 1 1
C C10 -0.0994(3) -0.1839(2) 0.3832(2) 0.0513(6) Uani d . 1 1
H H10 -0.1247 -0.2368 0.3256 0.062 Uiso calc R 1 1
C C11 -0.1487(3) -0.2353(3) 0.4988(2) 0.0553(6) Uani d . 1 1
H H11 -0.2053 -0.3231 0.5174 0.066 Uiso calc R 1 1
C C12 -0.1155(3) -0.1596(2) 0.5852(2) 0.0471(5) Uani d . 1 1
H H12 -0.1513 -0.1950 0.6622 0.057 Uiso calc R 1 1
C C13 -0.0266(2) -0.0268(2) 0.55895(19) 0.0400(5) Uani d . 1 1
S S2 0.03040(7) 0.01286(6) 0.20605(5) 0.04819(17) Uani d . 1 1
O O4 0.1966(2) 0.0447(2) 0.16779(16) 0.0668(5) Uani d . 1 1
O O5 -0.0671(2) 0.14568(17) 0.20878(16) 0.0590(5) Uani d . 1 1
O O6 -0.0188(2) -0.10150(18) 0.14233(15) 0.0602(5) Uani d . 1 1

loop_
_atom_site_aniso_label
_atom_site_aniso_U_11
_atom_site_aniso_U_22
_atom_site_aniso_U_33
_atom_site_aniso_U_12
_atom_site_aniso_U_13
_atom_site_aniso_U_23
S1 0.0427(3) 0.0350(3) 0.0622(4) -0.0011(2) -0.0178(3) -0.0047(2)
O1 0.0424(9) 0.0513(10) 0.0678(11) -0.0067(7) -0.0152(8) -0.0002(8)
O2 0.0584(10) 0.0448(9) 0.0686(11) 0.0028(7) -0.0273(9) 0.0006(8)
O3 0.0678(11) 0.0400(9) 0.0772(12) -0.0006(8) -0.0229(9) -0.0146(8)
C4 0.0360(11) 0.0324(11) 0.0651(15) 0.0022(8) -0.0140(10) -0.0035(10)
C5 0.0471(13) 0.0504(14) 0.0751(18) 0.0144(11) -0.0185(12) 0.0007(12)
C6 0.0512(14) 0.0605(16) 0.0755(19) 0.0291(12) -0.0060(13) -0.0005(13)
C7 0.0422(12) 0.0445(13) 0.0643(16) 0.0123(10) -0.0045(11) -0.0032(11)
C8 0.0332(10) 0.0270(10) 0.0672(14) 0.0005(8) -0.0113(9) -0.0049(9)
C3 0.0430(12) 0.0413(12) 0.0410(12) -0.0017(9) -0.0073(9) 0.0038(9)
C1 0.083(2) 0.0507(16) 0.0703(19) 0.0003(14) -0.0156(15) -0.0022(13)
C2 0.091(2) 0.087(2) 0.069(2) -0.0184(18) -0.0177(17) -0.0047(16)
N1 0.0445(11) 0.0447(11) 0.0905(16) -0.0045(9) -0.0166(11) 0.0133(11)
N2 0.0546(12) 0.0397(11) 0.0831(16) -0.0032(9) -0.0198(11) 0.0034(10)
N3 0.0431(11) 0.0402(11) 0.0812(15) -0.0005(8) -0.0131(10) 0.0006(10)
N4 0.0527(12) 0.0479(12) 0.0803(16) 0.0023(9) -0.0204(11) -0.0036(10)
C9 0.0386(11) 0.0312(10) 0.0617(14) 0.0016(8) -0.0181(10) -0.0046(9)
C10 0.0539(13) 0.0364(12) 0.0693(17) -0.0070(10) -0.0249(12) -0.0084(11)
C11 0.0559(14) 0.0379(12) 0.0763(18) -0.0165(10) -0.0238(13) -0.0006(11)
C12 0.0428(12) 0.0356(11) 0.0636(15) -0.0065(9) -0.0151(10) -0.0003(10)
C13 0.0296(10) 0.0284(10) 0.0645(14) 0.0024(8) -0.0162(9) -0.0051(9)
S2 0.0479(3) 0.0357(3) 0.0614(4) -0.0034(2) -0.0142(3) -0.0054(2)
O4 0.0489(10) 0.0736(13) 0.0720(12) -0.0070(9) -0.0026(8) -0.0166(10)
O5 0.0647(11) 0.0373(9) 0.0733(12) 0.0020(8) -0.0168(9) 0.0048(8)
O6 0.0807(12) 0.0417(9) 0.0647(11) -0.0087(8) -0.0296(9) -0.0050(8)

loop_
_atom_type_symbol
_atom_type_description
_atom_type_scat_dispersion_real
_atom_type_scat_dispersion_imag
_atom_type_scat_source
C C 0.0033 0.0016 'International Tables Vol C Tables 4.2.6.8 and 6.1.1.4'
N N 0.0061 0.0033 'International Tables Vol C Tables 4.2.6.8 and 6.1.1.4'
O O 0.0106 0.0060 'International Tables Vol C Tables 4.2.6.8 and 6.1.1.4'
S S 0.1246 0.1234 'International Tables Vol C Tables 4.2.6.8 and 6.1.1.4'
H H 0.0000 0.0000 'International Tables Vol C Tables 4.2.6.8 and 6.1.1.4'

loop_
_geom_angle_atom_site_label_1
_geom_angle_atom_site_label_2
_geom_angle_atom_site_label_3
_geom_angle_site_symmetry_1
_geom_angle_site_symmetry_3
_geom_angle
O1 S1 O3 . . 113.70(11)
O1 S1 O2 . . 111.13(10)
O3 S1 O2 . . 112.70(11)
O1 S1 C4 . . 105.95(10)
O3 S1 C4 . . 107.12(11)
O2 S1 C4 . . 105.59(10)
C5 C4 C8 . 2_666 120.0(2)
C5 C4 S1 . . 118.99(19)
C8 C4 S1 2_666 . 121.01(16)
C4 C5 C6 . . 120.5(2)
C4 C5 H5 . . 119.7
C6 C5 H5 . . 119.7
C7 C6 C5 . . 121.4(2)
C7 C6 H6 . . 119.3
C5 C6 H6 . . 119.3
C6 C7 C8 . . 120.6(2)
C6 C7 H7 . . 119.7
C8 C7 H7 . . 119.7
C8 C8 C7 2_666 . 118.6(3)
C8 C8 C4 2_666 2_666 118.8(2)
C7 C8 C4 . 2_666 122.6(2)
N1 C3 N2 . . 120.1(2)
N1 C3 N3 . . 119.9(2)
N2 C3 N3 . . 119.9(2)
N4 C1 H1A . . 109.5
N4 C1 H1B . . 109.5
H1A C1 H1B . . 109.5
N4 C1 H1C . . 109.5
H1A C1 H1C . . 109.5
H1B C1 H1C . . 109.5
N4 C2 H2A . . 109.5
N4 C2 H2B . . 109.5
H2A C2 H2B . . 109.5
N4 C2 H2C . . 109.5
H2A C2 H2C . . 109.5
H2B C2 H2C . . 109.5
C3 N1 H1D . . 120.0
C3 N1 H1E . . 120.0
H1D N1 H1E . . 120.0
C3 N2 H2D . . 120.0
C3 N2 H2E . . 120.0
H2D N2 H2E . . 120.0
C3 N3 H3A . . 120.0
C3 N3 H3B . . 120.0
H3A N3 H3B . . 120.0
C1 N4 C2 . . 113.6(2)
C1 N4 H4A . . 108.9
C2 N4 H4A . . 108.9
C1 N4 H4B . . 108.9
C2 N4 H4B . . 108.9
H4A N4 H4B . . 107.7
C10 C9 C13 . 2_556 120.2(2)
C10 C9 S2 . . 118.36(18)
C13 C9 S2 2_556 . 121.21(16)
C9 C10 C11 . . 120.6(2)
C9 C10 H10 . . 119.7
C11 C10 H10 . . 119.7
C12 C11 C10 . . 121.2(2)
C12 C11 H11 . . 119.4
C10 C11 H11 . . 119.4
C11 C12 C13 . . 120.5(2)
C11 C12 H12 . . 119.7
C13 C12 H12 . . 119.7
C12 C13 C13 . 2_556 119.2(2)
C12 C13 C9 . 2_556 122.6(2)
C13 C13 C9 2_556 2_556 118.3(2)
O4 S2 O6 . . 113.80(11)
O4 S2 O5 . . 112.38(11)
O6 S2 O5 . . 111.31(11)
O4 S2 C9 . . 108.35(11)
O6 S2 C9 . . 105.83(10)
O5 S2 C9 . . 104.46(10)

loop_
_geom_bond_atom_site_label_1
_geom_bond_atom_site_label_2
_geom_bond_site_symmetry_2
_geom_bond_distance
S1 O1 . 1.4442(16)
S1 O3 . 1.4448(17)
S1 O2 . 1.4614(17)
S1 C4 . 1.782(3)
C4 C5 . 1.366(3)
C4 C8 2_666 1.436(3)
C5 C6 . 1.392(4)
C5 H5 . 0.9300
C6 C7 . 1.354(4)
C6 H6 . 0.9300
C7 C8 . 1.421(3)
C7 H7 . 0.9300
C8 C8 2_666 1.421(5)
C8 C4 2_666 1.436(3)
C3 N1 . 1.312(3)
C3 N2 . 1.320(3)
C3 N3 . 1.322(3)
C1 N4 . 1.454(3)
C1 H1A . 0.9600
C1 H1B . 0.9600
C1 H1C . 0.9600
C2 N4 . 1.465(4)
C2 H2A . 0.9600
C2 H2B . 0.9600
C2 H2C . 0.9600
N1 H1D . 0.8600
N1 H1E . 0.8600
N2 H2D . 0.8600
N2 H2E . 0.8600
N3 H3A . 0.8600
N3 H3B . 0.8600
N4 H4A . 0.9000
N4 H4B . 0.9000
C9 C10 . 1.375(3)
C9 C13 2_556 1.437(3)
C9 S2 . 1.774(2)
C10 C11 . 1.391(3)
C10 H10 . 0.9300
C11 C12 . 1.362(3)
C11 H11 . 0.9300
C12 C13 . 1.421(3)
C12 H12 . 0.9300
C13 C13 2_556 1.422(4)
C13 C9 2_556 1.437(3)
S2 O4 . 1.4404(18)
S2 O6 . 1.4496(17)
S2 O5 . 1.4552(17)

loop_
_geom_hbond_atom_site_label_D
_geom_hbond_atom_site_label_H
_geom_hbond_atom_site_label_A
_geom_hbond_site_symmetry_A
_geom_hbond_distance_DH
_geom_hbond_distance_HA
_geom_hbond_distance_DA
_geom_hbond_angle_DHA
N1 H1D O1 1_455 0.86 2.10 2.916(3) 158.8
N1 H1E O5 . 0.86 2.02 2.825(3) 156.5
N2 H2D O6 1_565 0.86 2.12 2.942(3) 160.4
N2 H2E O2 . 0.86 2.08 2.921(3) 164.1
N3 H3A O4 . 0.86 2.24 3.084(3) 167.0
N3 H3B O3 . 0.86 2.11 2.940(3) 163.1
N4 H4A O6 1_655 0.90 2.12 3.011(3) 168.2
N4 H4A O5 1_655 0.90 2.50 3.133(3) 128.0
N4 H4B O1 1_545 0.90 2.60 3.152(3) 120.7
N4 H4B O2 1_545 0.90 2.04 2.914(3) 162.7

loop_
_geom_torsion_atom_site_label_1
_geom_torsion_atom_site_label_2
_geom_torsion_atom_site_label_3
_geom_torsion_atom_site_label_4
_geom_torsion_site_symmetry_1
_geom_torsion_site_symmetry_4
_geom_torsion
O1 S1 C4 C5 . . 119.8(2)
O3 S1 C4 C5 . . -118.5(2)
O2 S1 C4 C5 . . 1.8(2)
O1 S1 C4 C8 . 2_666 -58.72(19)
O3 S1 C4 C8 . 2_666 62.98(19)
O2 S1 C4 C8 . 2_666 -176.68(16)
C8 C4 C5 C6 2_666 . 2.1(4)
S1 C4 C5 C6 . . -176.5(2)
C4 C5 C6 C7 . . -0.8(4)
C5 C6 C7 C8 . . -0.7(4)
C6 C7 C8 C8 . 2_666 0.8(4)
C6 C7 C8 C4 . 2_666 -178.7(2)
C13 C9 C10 C11 2_556 . 0.3(3)
S2 C9 C10 C11 . . -174.47(18)
C9 C10 C11 C12 . . 0.9(4)
C10 C11 C12 C13 . . -1.2(4)
C11 C12 C13 C13 . 2_556 0.4(4)
C11 C12 C13 C9 . 2_556 -178.9(2)
C10 C9 S2 O4 . . -130.74(19)
C13 C9 S2 O4 2_556 . 54.60(19)
C10 C9 S2 O6 . . -8.3(2)
C13 C9 S2 O6 2_556 . 177.01(16)
C10 C9 S2 O5 . . 109.27(19)
C13 C9 S2 O5 2_556 . -65.39(18)
